data_7054161
loop_
_publ_author_name
'Loots, Leigh'
'Haynes, Delia A.'
'Roex, Tanya le'

_publ_section_title
;
 Synthesis and solid-state supramolecular chemistry of a series of
 pyridinium-derived zwitterions
;
_journal_issue 7
_journal_name_full 'New Journal of Chemistry'
_journal_page_first 2778
_journal_paper_doi 10.1039/c4nj00281d
_journal_volume 38
_journal_year 2014
_chemical_formula_sum 'C16 H15 N O5'
_chemical_formula_weight 301.29
_chemical_melting_point 447.15
_chemical_name_common \6~MeOH~
_chemical_name_systematic
;
(2Z)-3-carboxy-1-hydroxy-2-(4-phenylpyridinium-1-yl)prop-2-en-1-olate 
methanol solvate
;
_space_group_crystal_system monoclinic
_space_group_IT_number 14
_space_group_name_Hall '-P 2yn'
_space_group_name_H-M_alt 'P 1 21/n 1'
_symmetry_space_group_name_Hall '-P 2yn'
_symmetry_space_group_name_H-M 'P 1 21/n 1'
_atom_sites_solution_hydrogens mixed
_atom_sites_solution_primary direct
_atom_sites_solution_secondary difmap
_audit_creation_method SHELXL-2012
_cell_angle_alpha 90
_cell_angle_beta 90.223(4)
_cell_angle_gamma 90
_cell_formula_units_Z 4
_cell_length_a 13.746(5)
_cell_length_b 7.408(2)
_cell_length_c 14.216(5)
_cell_measurement_reflns_used 3116
_cell_measurement_temperature 150(2)
_cell_measurement_theta_max 28.25
_cell_measurement_theta_min 2.87
_cell_volume 1447.6(8)
_computing_cell_refinement 'SAINT (Bruker, 2012)'
_computing_data_collection 'APEX2 (Bruker, 2012)'
_computing_data_reduction 'SAINT (Bruker, 2012)'
_computing_molecular_graphics 'X-Seed (Barbour, 2001; Atwood & Barbour, 2003)'
_computing_structure_refinement 'SHELXL-2012 (Sheldrick, 2012)'
_computing_structure_solution 'SHELXL-2012 (Sheldrick, 2012)'
_diffrn_ambient_temperature 150(2)
_diffrn_measured_fraction_theta_full 0.999
_diffrn_measured_fraction_theta_max 0.922
_diffrn_measurement_device_type 'Bruker APEX CCD area -detector'
_diffrn_measurement_method \w
_diffrn_radiation_type MoK\a
_diffrn_radiation_wavelength 0.71073
_diffrn_reflns_av_R_equivalents 0.0179
_diffrn_reflns_av_unetI/netI 0.0231
_diffrn_reflns_Laue_measured_fraction_full 0.999
_diffrn_reflns_Laue_measured_fraction_max 0.922
_diffrn_reflns_limit_h_max 17
_diffrn_reflns_limit_h_min -16
_diffrn_reflns_limit_k_max 5
_diffrn_reflns_limit_k_min -9
_diffrn_reflns_limit_l_max 17
_diffrn_reflns_limit_l_min -18
_diffrn_reflns_number 8666
_diffrn_reflns_point_group_measured_fraction_full 0.999
_diffrn_reflns_point_group_measured_fraction_max 0.922
_diffrn_reflns_theta_full 25.242
_diffrn_reflns_theta_max 28.403
_diffrn_reflns_theta_min 2.057
_diffrn_source 'fine-focus sealed tube'
_diffrn_standards_number 0
_exptl_absorpt_coefficient_mu 0.104
_exptl_absorpt_correction_T_max 0.7457
_exptl_absorpt_correction_T_min 0.6902
_exptl_absorpt_correction_type multi-scan
_exptl_absorpt_process_details 'SADABS, 2012'
_exptl_crystal_colour colourless
_exptl_crystal_density_diffrn 1.382
_exptl_crystal_description plate
_exptl_crystal_F_000 632
_exptl_crystal_size_max 0.504
_exptl_crystal_size_mid 0.500
_exptl_crystal_size_min 0.140
_refine_diff_density_max 0.248
_refine_diff_density_min -0.179
_refine_diff_density_rms 0.035
_refine_ls_extinction_method none
_refine_ls_goodness_of_fit_ref 1.037
_refine_ls_hydrogen_treatment mixed
_refine_ls_matrix_type full
_refine_ls_number_parameters 328
_refine_ls_number_reflns 3349
_refine_ls_number_restraints 495
_refine_ls_restrained_S_all 0.971
_refine_ls_R_factor_all 0.0495
_refine_ls_R_factor_gt 0.0363
_refine_ls_shift/su_max 0.001
_refine_ls_shift/su_mean 0.000
_refine_ls_structure_factor_coef Fsqd
_refine_ls_weighting_details
;
 w=1/[\s^2^(Fo^2^)+(0.0452P)^2^+0.2726P]
 where P=(Fo^2^+2Fc^2^)/3
;
_refine_ls_weighting_scheme calc
_refine_ls_wR_factor_gt 0.0882
_refine_ls_wR_factor_ref 0.0957
_reflns_Friedel_coverage 0.000
_reflns_number_gt 2628
_reflns_number_total 3349
_reflns_threshold_expression 'I > 2\s(I)'
_cod_data_source_file c4nj00281d2.cif
_cod_data_source_block 6_MeOH
_cod_depositor_comments 'Adding full bibliography for 7054154--7054163.cif.'
_cod_original_cell_volume 1447.7(8)
_cod_database_code 7054161
_shelx_space_group_comment
;
The symmetry employed for this shelxl refinement is uniquely defined
by the following loop, which should always be used as a source of
symmetry information in preference to the above space-group names.
They are only intended as comments.
;
_shelx_estimated_absorpt_t_min 0.950
_shelx_estimated_absorpt_t_max 0.986
_shelxl_version_number 2012-9

loop_
_space_group_symop_operation_xyz
'x, y, z'
'-x+1/2, y+1/2, -z+1/2'
'-x, -y, -z'
'x-1/2, -y-1/2, z-1/2'

loop_
_atom_site_label
_atom_site_type_symbol
_atom_site_fract_x
_atom_site_fract_y
_atom_site_fract_z
_atom_site_U_iso_or_equiv
_atom_site_adp_type
_atom_site_occupancy
_atom_site_site_symmetry_order
_atom_site_calc_flag
_atom_site_refinement_flags_posn
_atom_site_refinement_flags_adp
_atom_site_refinement_flags_occupancy
_atom_site_disorder_assembly
_atom_site_disorder_group
O1 O 1.24230(6) -0.16615(11) 0.63342(6) 0.0292(2) Uani 1 1 d . U . A 5
O2 O 1.08195(6) -0.13303(11) 0.60835(7) 0.0388(3) Uani 1 1 d . U . . .
O3 O 1.36875(6) 0.45112(11) 0.65905(7) 0.0380(2) Uani 1 1 d . U . . .
O4 O 1.21445(7) 0.50841(12) 0.62246(7) 0.0370(2) Uani 1 1 d . U . B -5
N4 N 1.08862(7) 0.22994(12) 0.64603(6) 0.0215(2) Uani 1 1 d . U . . .
C1 C 1.16305(8) -0.07547(15) 0.62585(8) 0.0250(3) Uani 1 1 d . U . . .
C2 C 1.17752(8) 0.12569(14) 0.63813(7) 0.0208(2) Uani 1 1 d . U . . .
C3 C 1.26372(8) 0.20494(14) 0.63822(8) 0.0221(2) Uani 1 1 d . U . . .
H3 H 1.3184 0.1265 0.6362 0.027 Uiso 1 1 calc R U . . .
C4 C 1.28614(8) 0.40336(15) 0.64106(8) 0.0224(2) Uani 1 1 d . U . . .
C5 C 1.02745(8) 0.24184(15) 0.57190(8) 0.0244(3) Uani 1 1 d . U . . .
H5 H 1.0363 0.1703 0.5171 0.029 Uiso 1 1 calc R U . C 1
C10B C 0.8513(5) 0.5961(11) 0.6433(5) 0.0258(12) Uani 0.517(14) 1 d . U P D 2
C11B C 0.7653(5) 0.5630(11) 0.5948(4) 0.0387(12) Uani 0.517(14) 1 d . U P D 2
H11B H 0.7548 0.4492 0.5657 0.046 Uiso 0.517(14) 1 calc R U P D 2
C12B C 0.6949(5) 0.6963(14) 0.5889(4) 0.0559(16) Uani 0.517(14) 1 d . U P D 2
H12B H 0.6358 0.6736 0.5561 0.067 Uiso 0.517(14) 1 calc R U P D 2
C13B C 0.7106(6) 0.8623(14) 0.6306(4) 0.0564(18) Uani 0.517(14) 1 d . U P D 2
H13B H 0.6627 0.9541 0.6253 0.068 Uiso 0.517(14) 1 calc R U P D 2
C14B C 0.7951(6) 0.8958(10) 0.6799(4) 0.0474(14) Uani 0.517(14) 1 d . U P D 2
H14B H 0.8051 1.0097 0.7091 0.057 Uiso 0.517(14) 1 calc R U P D 2
C15B C 0.8658(5) 0.7618(10) 0.6866(4) 0.0340(11) Uani 0.517(14) 1 d . U P D 2
H15B H 0.9241 0.7838 0.7209 0.041 Uiso 0.517(14) 1 calc R U P D 2
C17D C 0.5518(4) 0.2236(6) 0.5099(4) 0.0391(11) Uani 0.410(4) 1 d . U P E 4
H17A H 0.6192 0.1857 0.4993 0.059 Uiso 0.410(4) 1 calc R U P E 4
H17B H 0.5505 0.3202 0.5570 0.059 Uiso 0.410(4) 1 calc R U P E 4
H17C H 0.5237 0.2680 0.4508 0.059 Uiso 0.410(4) 1 calc R U P E 4
O6C O 0.50498(14) 0.2086(3) 0.58591(14) 0.0451(7) Uani 0.590(4) 1 d . U P E 3
C6A C 0.9471(11) 0.370(2) 0.5796(11) 0.024(2) Uani 0.483(14) 1 d . U P D 1
H6A H 0.9001 0.3753 0.5305 0.029 Uiso 0.483(14) 1 calc R U P D 1
C7A C 0.9372(11) 0.486(2) 0.6586(11) 0.032(2) Uani 0.483(14) 1 d . U P D 1
C8A C 1.0046(13) 0.460(3) 0.7323(12) 0.030(2) Uani 0.483(14) 1 d . U P D 1
H8A H 1.0015 0.5351 0.7861 0.036 Uiso 0.483(14) 1 calc R U P D 1
C9A C 1.0701(10) 0.336(2) 0.7285(10) 0.031(2) Uani 0.483(14) 1 d . U P D 1
H9A H 1.1083 0.3140 0.7831 0.038 Uiso 0.483(14) 1 calc R U P D 1
C10A C 0.8740(6) 0.6389(11) 0.6569(6) 0.0284(13) Uani 0.483(14) 1 d . U P D 1
C11A C 0.7871(5) 0.6258(11) 0.6064(5) 0.0386(13) Uani 0.483(14) 1 d . U P D 1
H11A H 0.7710 0.5166 0.5750 0.046 Uiso 0.483(14) 1 calc R U P D 1
C12A C 0.7235(6) 0.7730(13) 0.6019(5) 0.0509(18) Uani 0.483(14) 1 d . U P D 1
H12A H 0.6634 0.7633 0.5690 0.061 Uiso 0.483(14) 1 calc R U P D 1
C13A C 0.7488(8) 0.9316(12) 0.6455(5) 0.058(2) Uani 0.483(14) 1 d . U P D 1
H13A H 0.7063 1.0324 0.6415 0.070 Uiso 0.483(14) 1 calc R U P D 1
C14A C 0.8345(7) 0.9472(10) 0.6950(5) 0.0526(16) Uani 0.483(14) 1 d . U P D 1
H14A H 0.8508 1.0581 0.7247 0.063 Uiso 0.483(14) 1 calc R U P D 1
C15A C 0.8973(6) 0.8005(9) 0.7014(5) 0.0348(12) Uani 0.483(14) 1 d . U P D 1
H15A H 0.9562 0.8107 0.7362 0.042 Uiso 0.483(14) 1 calc R U P D 1
C16C C 0.5750(4) 0.2966(7) 0.5343(5) 0.097(2) Uani 0.590(4) 1 d . U P E 3
H16A H 0.5456 0.3460 0.4769 0.146 Uiso 0.590(4) 1 calc R U P E 3
H16B H 0.6266 0.2114 0.5175 0.146 Uiso 0.590(4) 1 calc R U P E 3
H16C H 0.6026 0.3952 0.5719 0.146 Uiso 0.590(4) 1 calc R U P E 3
O7D O 0.4995(2) 0.0822(4) 0.54096(19) 0.0485(10) Uani 0.410(4) 1 d D U P E 4
C6B C 0.9544(11) 0.351(2) 0.5691(11) 0.0272(18) Uani 0.517(14) 1 d . U P D 2
H6B H 0.9141 0.3569 0.5147 0.033 Uiso 0.517(14) 1 calc R U P D 2
C7B C 0.9355(9) 0.4588(17) 0.6456(9) 0.0239(16) Uani 0.517(14) 1 d . U P D 2
C8B C 0.9905(11) 0.435(2) 0.7262(11) 0.0256(18) Uani 0.517(14) 1 d . U P D 2
H8B H 0.9739 0.4947 0.7831 0.031 Uiso 0.517(14) 1 calc R U P D 2
C9B C 1.0741(7) 0.3174(19) 0.7212(8) 0.0212(16) Uani 0.517(14) 1 d . U P D 2
H9B H 1.1172 0.3057 0.7732 0.025 Uiso 0.517(14) 1 calc R U P D 2
H2 H 0.471(2) 0.293(4) 0.609(2) 0.057(9) Uiso 0.590(4) 1 d . . P E 3
H1 H 1.237(3) -0.281(6) 0.626(3) 0.052(11) Uiso 0.5 1 d . . P F 5
H7 H 0.474(4) -0.033(5) 0.520(4) 0.10(2) Uiso 0.410(4) 1 d D . P E 4
H4 H 1.230(2) 0.624(5) 0.628(2) 0.031(8) Uiso 0.5 1 d . . P G -5

loop_
_atom_site_aniso_label
_atom_site_aniso_U_11
_atom_site_aniso_U_22
_atom_site_aniso_U_33
_atom_site_aniso_U_23
_atom_site_aniso_U_13
_atom_site_aniso_U_12
O1 0.0289(5) 0.0106(4) 0.0480(5) -0.0005(4) -0.0090(4) 0.0006(3)
O2 0.0322(5) 0.0174(4) 0.0666(7) -0.0024(4) -0.0205(4) -0.0036(4)
O3 0.0257(5) 0.0193(4) 0.0691(7) -0.0027(4) 0.0019(4) -0.0040(4)
O4 0.0371(5) 0.0110(4) 0.0626(6) -0.0002(4) -0.0177(4) 0.0001(4)
N4 0.0259(5) 0.0137(4) 0.0250(5) 0.0005(4) -0.0037(4) 0.0013(4)
C1 0.0299(6) 0.0137(5) 0.0314(6) 0.0000(5) -0.0102(5) -0.0009(5)
C2 0.0265(6) 0.0135(5) 0.0223(5) -0.0002(4) -0.0062(4) 0.0026(4)
C3 0.0273(6) 0.0138(5) 0.0252(6) -0.0012(4) -0.0045(4) 0.0018(4)
C4 0.0291(6) 0.0140(5) 0.0243(6) -0.0015(4) 0.0018(4) -0.0012(4)
C5 0.0275(6) 0.0187(6) 0.0270(6) 0.0014(5) -0.0054(4) -0.0006(5)
C10B 0.027(3) 0.030(3) 0.020(2) 0.0037(18) 0.0024(17) 0.0075(18)
C11B 0.029(2) 0.056(3) 0.0308(18) -0.001(2) -0.0034(15) 0.016(2)
C12B 0.046(3) 0.088(5) 0.034(2) 0.000(3) -0.0033(18) 0.032(3)
C13B 0.055(3) 0.073(5) 0.041(3) 0.008(3) 0.012(2) 0.045(3)
C14B 0.059(4) 0.038(3) 0.045(2) 0.005(2) 0.016(2) 0.025(2)
C15B 0.033(3) 0.032(3) 0.037(2) 0.0026(18) 0.0073(17) 0.0067(19)
C17D 0.040(2) 0.032(2) 0.046(2) 0.0119(19) -0.0004(17) -0.0065(18)
O6C 0.0548(11) 0.0306(12) 0.0499(12) 0.0066(9) 0.0211(9) 0.0086(8)
C6A 0.019(2) 0.024(3) 0.028(5) 0.010(3) -0.003(3) 0.0115(19)
C7A 0.043(3) 0.027(4) 0.025(3) -0.001(2) 0.017(2) 0.008(2)
C8A 0.040(5) 0.025(5) 0.025(3) -0.002(2) -0.001(3) 0.006(3)
C9A 0.052(4) 0.026(4) 0.015(2) -0.011(2) 0.003(2) 0.003(2)
C10A 0.030(3) 0.031(3) 0.024(3) 0.004(2) 0.0062(19) 0.007(2)
C11A 0.038(3) 0.047(3) 0.031(2) 0.004(2) 0.0027(19) 0.011(2)
C12A 0.048(4) 0.073(5) 0.032(3) 0.007(3) 0.006(2) 0.037(3)
C13A 0.074(5) 0.061(4) 0.040(3) 0.016(3) 0.019(3) 0.045(3)
C14A 0.069(4) 0.040(3) 0.049(3) 0.004(2) 0.026(3) 0.020(2)
C15A 0.042(3) 0.028(3) 0.034(2) -0.0021(17) 0.013(2) 0.008(2)
C16C 0.060(3) 0.090(4) 0.141(5) 0.062(4) 0.053(3) 0.025(3)
O7D 0.0572(17) 0.047(2) 0.0418(17) -0.0003(15) 0.0112(12) -0.0007(13)
C6B 0.031(3) 0.026(3) 0.025(2) -0.0027(18) 0.005(2) 0.002(2)
C7B 0.027(2) 0.023(3) 0.021(4) 0.006(3) 0.002(2) 0.016(2)
C8B 0.030(3) 0.023(4) 0.024(3) -0.002(2) 0.004(2) 0.004(2)
C9B 0.023(2) 0.015(2) 0.026(4) 0.005(3) -0.004(2) 0.0085(17)

loop_
_atom_type_symbol
_atom_type_description
_atom_type_scat_dispersion_real
_atom_type_scat_dispersion_imag
_atom_type_scat_source
C C 0.0033 0.0016 'International Tables Vol C Tables 4.2.6.8 and 6.1.1.4'
H H 0.0000 0.0000 'International Tables Vol C Tables 4.2.6.8 and 6.1.1.4'
N N 0.0061 0.0033 'International Tables Vol C Tables 4.2.6.8 and 6.1.1.4'
O O 0.0106 0.0060 'International Tables Vol C Tables 4.2.6.8 and 6.1.1.4'

loop_
_geom_angle_atom_site_label_1
_geom_angle_atom_site_label_2
_geom_angle_atom_site_label_3
_geom_angle
_geom_angle_site_symmetry_1
_geom_angle_site_symmetry_3
C1 O1 H1 116(3) . .
C4 O4 H4 113(2) . .
C9B N4 C5 121.8(4) . .
C5 N4 C9A 119.4(5) . .
C9B N4 C2 118.2(4) . .
C5 N4 C2 119.82(10) . .
C9A N4 C2 120.5(5) . .
O2 C1 O1 127.55(11) . .
O2 C1 C2 119.20(10) . .
O1 C1 C2 113.23(10) . .
C3 C2 N4 121.26(10) . .
C3 C2 C1 123.68(10) . .
N4 C2 C1 115.01(9) . .
C2 C3 C4 128.17(10) . .
C2 C3 H3 115.9 . .
C4 C3 H3 115.9 . .
O3 C4 O4 125.67(11) . .
O3 C4 C3 118.80(10) . .
O4 C4 C3 115.52(10) . .
C6B C5 N4 123.2(7) . .
N4 C5 C6A 117.0(6) . .
N4 C5 H5 121.5 . .
C6A C5 H5 121.5 . .
C11B C10B C15B 119.9(5) . .
C11B C10B C7B 122.2(6) . .
C15B C10B C7B 117.9(6) . .
C12B C11B C10B 119.8(5) . .
C12B C11B H11B 120.1 . .
C10B C11B H11B 120.1 . .
C13B C12B C11B 120.1(4) . .
C13B C12B H12B 120.0 . .
C11B C12B H12B 120.0 . .
C14B C13B C12B 120.6(5) . .
C14B C13B H13B 119.7 . .
C12B C13B H13B 119.7 . .
C13B C14B C15B 119.6(5) . .
C13B C14B H14B 120.2 . .
C15B C14B H14B 120.2 . .
C10B C15B C14B 120.0(5) . .
C10B C15B H15B 120.0 . .
C14B C15B H15B 120.0 . .
O7D C17D H17A 109.5 . .
O7D C17D H17B 109.5 . .
H17A C17D H17B 109.5 . .
O7D C17D H17C 109.5 . .
H17A C17D H17C 109.5 . .
H17B C17D H17C 109.5 . .
C16C O6C H2 104(2) . .
C7A C6A C5 121.8(10) . .
C7A C6A H6A 119.1 . .
C5 C6A H6A 119.1 . .
C8A C7A C6A 116.1(12) . .
C8A C7A C10A 121.2(13) . .
C6A C7A C10A 121.8(11) . .
C9A C8A C7A 121.7(15) . .
C9A C8A H8A 119.1 . .
C7A C8A H8A 119.1 . .
C8A C9A N4 123.4(12) . .
C8A C9A H9A 118.3 . .
N4 C9A H9A 118.3 . .
C15A C10A C11A 119.3(6) . .
C15A C10A C7A 122.5(8) . .
C11A C10A C7A 118.2(8) . .
C10A C11A C12A 120.2(5) . .
C10A C11A H11A 119.9 . .
C12A C11A H11A 119.9 . .
C13A C12A C11A 119.3(5) . .
C13A C12A H12A 120.4 . .
C11A C12A H12A 120.4 . .
C12A C13A C14A 121.2(5) . .
C12A C13A H13A 119.4 . .
C14A C13A H13A 119.4 . .
C13A C14A C15A 119.9(5) . .
C13A C14A H14A 120.1 . .
C15A C14A H14A 120.1 . .
C10A C15A C14A 120.1(5) . .
C10A C15A H15A 120.0 . .
C14A C15A H15A 120.0 . .
O6C C16C H16A 109.5 . .
O6C C16C H16B 109.5 . .
H16A C16C H16B 109.5 . .
O6C C16C H16C 109.5 . .
H16A C16C H16C 109.5 . .
H16B C16C H16C 109.5 . .
C17D O7D O7D 109.3(3) . 3_656
C17D O7D H7 141(4) . .
O7D O7D H7 32(4) 3_656 .
C5 C6B C7B 119.3(11) . .
C5 C6B H6B 120.4 . .
C7B C6B H6B 120.4 . .
C6B C7B C8B 118.6(11) . .
C6B C7B C10B 120.7(9) . .
C8B C7B C10B 120.6(11) . .
C7B C8B C9B 117.9(12) . .
C7B C8B H8B 121.0 . .
C9B C8B H8B 121.0 . .
N4 C9B C8B 118.6(9) . .
N4 C9B H9B 120.7 . .
C8B C9B H9B 120.7 . .

loop_
_geom_bond_atom_site_label_1
_geom_bond_atom_site_label_2
_geom_bond_distance
_geom_bond_site_symmetry_2
O1 C1 1.2840(14) .
O1 H1 0.86(4) .
O2 C1 1.2184(14) .
O3 C4 1.2157(14) .
O4 C4 1.2825(14) .
O4 H4 0.89(4) .
N4 C9B 1.266(13) .
N4 C5 1.3485(15) .
N4 C9A 1.435(15) .
N4 C2 1.4503(14) .
C1 C2 1.5134(16) .
C2 C3 1.3224(16) .
C3 C4 1.5024(16) .
C3 H3 0.9500 .
C5 C6B 1.290(12) .
C5 C6A 1.459(13) .
C5 H5 0.9500 .
C10B C11B 1.387(6) .
C10B C15B 1.388(6) .
C10B C7B 1.542(12) .
C11B C12B 1.385(8) .
C11B H11B 0.9500 .
C12B C13B 1.382(8) .
C12B H12B 0.9500 .
C13B C14B 1.376(7) .
C13B H13B 0.9500 .
C14B C15B 1.393(8) .
C14B H14B 0.9500 .
C15B H15B 0.9500 .
C17D O7D 1.346(5) .
C17D H17A 0.9800 .
C17D H17B 0.9800 .
C17D H17C 0.9800 .
O6C C16C 1.376(5) .
O6C H2 0.84(3) .
C6A C7A 1.421(16) .
C6A H6A 0.9500 .
C7A C8A 1.41(2) .
C7A C10A 1.430(15) .
C8A C9A 1.28(2) .
C8A H8A 0.9500 .
C9A H9A 0.9500 .
C10A C15A 1.391(6) .
C10A C11A 1.395(7) .
C11A C12A 1.399(9) .
C11A H11A 0.9500 .
C12A C13A 1.373(8) .
C12A H12A 0.9500 .
C13A C14A 1.375(8) .
C13A H13A 0.9500 .
C14A C15A 1.391(8) .
C14A H14A 0.9500 .
C15A H15A 0.9500 .
C16C H16A 0.9800 .
C16C H16B 0.9800 .
C16C H16C 0.9800 .
O7D O7D 1.685(6) 3_656
O7D H7 0.97(2) .
C6B C7B 1.374(15) .
C6B H6B 0.9500 .
C7B C8B 1.381(19) .
C8B C9B 1.45(2) .
C8B H8B 0.9500 .
C9B H9B 0.9500 .

loop_
_geom_hbond_atom_site_label_D
_geom_hbond_atom_site_label_H
_geom_hbond_atom_site_label_A
_geom_hbond_distance_DH
_geom_hbond_distance_HA
_geom_hbond_distance_DA
_geom_hbond_angle_DHA
_geom_hbond_site_symmetry_A
C5 H5 O2 0.95 2.42 3.0736(16) 125.4 3_756
C6B H6B O2 0.95 2.41 3.035(16) 122.9 3_756
O6C H2 O3 0.84(3) 1.97(3) 2.798(2) 167(3) 1_455
O1 H1 O4 0.86(4) 1.59(4) 2.4459(14) 171(4) 1_545

loop_
_geom_torsion_atom_site_label_1
_geom_torsion_atom_site_label_2
_geom_torsion_atom_site_label_3
_geom_torsion_atom_site_label_4
_geom_torsion
C9B N4 C2 C3 -64.1(7)
C5 N4 C2 C3 111.32(13)
C9A N4 C2 C3 -62.0(8)
C9B N4 C2 C1 118.4(7)
C5 N4 C2 C1 -66.19(13)
C9A N4 C2 C1 120.4(8)
O2 C1 C2 C3 -165.80(12)
O1 C1 C2 C3 12.52(16)
O2 C1 C2 N4 11.65(16)
O1 C1 C2 N4 -170.04(9)
N4 C2 C3 C4 -3.31(18)
C1 C2 C3 C4 173.99(10)
C2 C3 C4 O3 165.83(12)
C2 C3 C4 O4 -15.12(18)
C9B N4 C5 C6B 5.1(12)
C9A N4 C5 C6B 3.3(13)
C2 N4 C5 C6B -170.2(10)
C9B N4 C5 C6A 4.1(11)
C9A N4 C5 C6A 2.3(12)
C2 N4 C5 C6A -171.2(8)
C15B C10B C11B C12B 0.8(10)
C7B C10B C11B C12B -175.0(8)
C10B C11B C12B C13B 0.5(9)
C11B C12B C13B C14B -1.3(9)
C12B C13B C14B C15B 0.8(9)
C11B C10B C15B C14B -1.3(10)
C7B C10B C15B C14B 174.7(7)
C13B C14B C15B C10B 0.5(9)
C6B C5 C6A C7A -168(15)
N4 C5 C6A C7A 4.3(19)
C5 C6A C7A C8A -5(2)
C5 C6A C7A C10A 164.6(13)
C6A C7A C8A C9A -1(3)
C10A C7A C8A C9A -170.8(16)
C7A C8A C9A N4 8(3)
C9B N4 C9A C8A -157(26)
C5 N4 C9A C8A -9(2)
C2 N4 C9A C8A 164.7(14)
C8A C7A C10A C15A 26(2)
C6A C7A C10A C15A -143.3(14)
C8A C7A C10A C11A -155.8(13)
C6A C7A C10A C11A 35.0(19)
C15A C10A C11A C12A -1.0(11)
C7A C10A C11A C12A -179.3(9)
C10A C11A C12A C13A 1.7(10)
C11A C12A C13A C14A -1.3(9)
C12A C13A C14A C15A 0.0(9)
C11A C10A C15A C14A -0.3(10)
C7A C10A C15A C14A 177.9(9)
C13A C14A C15A C10A 0.8(9)
N4 C5 C6B C7B -2(2)
C6A C5 C6B C7B 7(13)
C5 C6B C7B C8B -6(2)
C5 C6B C7B C10B 177.6(12)
C11B C10B C7B C6B 33.9(17)
C15B C10B C7B C6B -142.0(13)
C11B C10B C7B C8B -142.9(12)
C15B C10B C7B C8B 41.2(16)
C6B C7B C8B C9B 9(2)
C10B C7B C8B C9B -174.2(12)
C5 N4 C9B C8B -1.2(15)
C9A N4 C9B C8B 32(23)
C2 N4 C9B C8B 174.1(10)
C7B C8B C9B N4 -6(2)
